data_4337372
loop_
_publ_author_name
'Naik, Susmita'
'Kumaravel, Maruthai'
'Mague, Joel T.'
'Balakrishna, Maravanji S.'

_publ_section_title
;
 Novel Trisphosphine Ligand Containing 1,3,5-Triazine Core,
 [2,4,6-C3N3{C6H4PPh2-p}3]: Synthesis and Transition Metal Chemistry.
;
_journal_issue 3
_journal_name_full 'Inorganic chemistry'
_journal_page_first 1370
_journal_page_last 1381
_journal_paper_doi 10.1021/ic402150k
_journal_volume 53
_journal_year 2014
_chemical_formula_moiety 'C57 H42 Au3 Cl3 N3 P3'
_chemical_formula_sum 'C57 H42 Au3 Cl3 N3 P3'
_chemical_formula_weight 1559.10
_chemical_name_systematic
; 
 ? 
;
_space_group_IT_number 2
_symmetry_cell_setting triclinic
_symmetry_space_group_name_Hall '-P 1'
_symmetry_space_group_name_H-M 'P -1'
_atom_sites_solution_hydrogens geom
_atom_sites_solution_primary heavy
_atom_sites_solution_secondary difmap
_audit_creation_method SHELXL-97
_cell_angle_alpha 88.724(1)
_cell_angle_beta 88.473(1)
_cell_angle_gamma 84.990(1)
_cell_formula_units_Z 2
_cell_length_a 12.5403(12)
_cell_length_b 13.7369(13)
_cell_length_c 16.9325(17)
_cell_measurement_reflns_used 9916
_cell_measurement_temperature 100(2)
_cell_measurement_theta_max 27.07
_cell_measurement_theta_min 2.30
_cell_volume 2904.1(5)
_computing_cell_refinement 'Bruker SAINT (Bruker-AXS 2009)'
_computing_data_collection 'Bruker APEX2 (Bruker-AXS, 2010)'
_computing_data_reduction 'Bruker SAINT (Bruker-AXS 2009)'
_computing_molecular_graphics 'Bruker SHELXTL(Bruker-AXS 2008)'
_computing_publication_material 'Bruker SHELXTL(Bruker-AXS 2008)'
_computing_structure_refinement 'SHELXL (Sheldrick, 2008)'
_computing_structure_solution 'SHELXS (Sheldrick, 2008)'
_diffrn_ambient_temperature 100(2)
_diffrn_measured_fraction_theta_full 0.989
_diffrn_measured_fraction_theta_max 0.973
_diffrn_measurement_device_type 'Bruker Smart APEX CCD'
_diffrn_measurement_method '\f and \w scans'
_diffrn_radiation_monochromator graphite
_diffrn_radiation_source 'fine-focus sealed tube'
_diffrn_radiation_type MoK\a
_diffrn_radiation_wavelength 0.71073
_diffrn_reflns_av_R_equivalents 0.0602
_diffrn_reflns_av_sigmaI/netI 0.1082
_diffrn_reflns_limit_h_max 16
_diffrn_reflns_limit_h_min -16
_diffrn_reflns_limit_k_max 17
_diffrn_reflns_limit_k_min -17
_diffrn_reflns_limit_l_max 21
_diffrn_reflns_limit_l_min -21
_diffrn_reflns_number 23997
_diffrn_reflns_theta_full 25.75
_diffrn_reflns_theta_max 27.08
_diffrn_reflns_theta_min 1.49
_exptl_absorpt_coefficient_mu 7.817
_exptl_absorpt_correction_T_max 0.7993
_exptl_absorpt_correction_T_min 0.3750
_exptl_absorpt_correction_type numerical
_exptl_absorpt_process_details 'SADABS (Sheldrick, 2008a)'
_exptl_crystal_colour colourless
_exptl_crystal_density_diffrn 1.783
_exptl_crystal_density_method 'not measured'
_exptl_crystal_description Parallelepiped
_exptl_crystal_F_000 1476
_exptl_crystal_size_max 0.23
_exptl_crystal_size_mid 0.04
_exptl_crystal_size_min 0.05
_platon_squeeze_details
;
In the final stages of refinement, a few
 scattered regions of electron density remote from the main molecule were
 observe but could not be reasonably modeled with likely solvent molecules
 and so were removed with the SQUEEZE option of PLATON (Spek, 2010).
;
_refine_diff_density_max 3.459
_refine_diff_density_min -3.225
_refine_diff_density_rms 0.252
_refine_ls_extinction_method none
_refine_ls_goodness_of_fit_ref 0.974
_refine_ls_hydrogen_treatment constr
_refine_ls_matrix_type full
_refine_ls_number_parameters 622
_refine_ls_number_reflns 12453
_refine_ls_number_restraints 144
_refine_ls_restrained_S_all 0.976
_refine_ls_R_factor_all 0.1059
_refine_ls_R_factor_gt 0.0643
_refine_ls_shift/su_max 0.001
_refine_ls_shift/su_mean 0.000
_refine_ls_structure_factor_coef Fsqd
_refine_ls_weighting_details 'calc w=1/[\s^2^(Fo^2^)+(0.0827P)^2^] where P=(Fo^2^+2Fc^2^)/3'
_refine_ls_weighting_scheme calc
_refine_ls_wR_factor_gt 0.1513
_refine_ls_wR_factor_ref 0.1684
_reflns_number_gt 7703
_reflns_number_total 12453
_reflns_threshold_expression >2sigma(I)
_cod_data_source_file ic402150k_si_001.cif
_cod_data_source_block msb503a_0m
_cod_depositor_comments
;
The following automatic conversions were performed:

'_symmetry_cell_setting' value 'Triclinic' changed to 'triclinic'
according to
/usr/data/users/saulius/automatic-downloads/current/ACS/lib/dictionaries/cif_core.dic
dictionary named 'cif_core.dic' version 2.4.2 from 2011-04-26.

Automatic conversion script
Id: cif_fix_values 2281 2013-09-26 08:29:07Z andrius 
;
_cod_original_sg_symbol_H-M P-1
_cod_database_code 4337372

loop_
_symmetry_equiv_pos_as_xyz
'x, y, z'
'-x, -y, -z'

loop_
_atom_site_label
_atom_site_type_symbol
_atom_site_fract_x
_atom_site_fract_y
_atom_site_fract_z
_atom_site_U_iso_or_equiv
_atom_site_adp_type
_atom_site_occupancy
_atom_site_symmetry_multiplicity
_atom_site_calc_flag
_atom_site_refinement_flags
Au1 Au 0.13516(4) 0.95984(4) 0.20189(3) 0.04117(15) Uani 1 1 d .
Au2 Au 0.61881(4) 0.27486(4) 0.53541(3) 0.03444(14) Uani 1 1 d .
Au3 Au 0.78407(4) 0.21349(3) -0.33919(3) 0.03192(13) Uani 1 1 d .
Cl1 Cl -0.0167(3) 0.9486(3) 0.2777(2) 0.0564(9) Uani 1 1 d .
Cl2 Cl 0.4937(3) 0.3217(2) 0.63244(18) 0.0413(7) Uani 1 1 d .
Cl3 Cl 0.7260(3) 0.0622(2) -0.36383(19) 0.0433(8) Uani 1 1 d .
P1 P 0.2765(3) 0.9881(3) 0.1260(2) 0.0406(8) Uani 1 1 d .
P2 P 0.7216(3) 0.2225(2) 0.43267(19) 0.0363(7) Uani 1 1 d .
P3 P 0.8316(3) 0.3626(2) -0.31572(17) 0.0312(7) Uani 1 1 d .
N1 N 0.5823(9) 0.5605(8) 0.1461(6) 0.036(2) Uani 1 1 d .
N2 N 0.6781(9) 0.4395(7) 0.0667(6) 0.037(2) Uani 1 1 d .
N3 N 0.5983(9) 0.5871(8) 0.0072(6) 0.038(2) Uani 1 1 d .
C1 C 0.5653(11) 0.6141(10) 0.0801(8) 0.041(3) Uani 1 1 d .
C2 C 0.6378(10) 0.4742(9) 0.1355(7) 0.033(3) Uani 1 1 d .
C3 C 0.6571(9) 0.5005(9) 0.0024(7) 0.029(3) Uani 1 1 d .
C4 C 0.5000(11) 0.7093(10) 0.0877(8) 0.045(3) Uani 1 1 d .
C5 C 0.4771(10) 0.7436(9) 0.1636(7) 0.038(3) Uani 1 1 d .
H5 H 0.5063 0.7082 0.2079 0.046 Uiso 1 1 calc R
C6 C 0.4120(11) 0.8290(9) 0.1744(7) 0.038(3) Uani 1 1 d .
H6 H 0.3960 0.8522 0.2262 0.045 Uiso 1 1 calc R
C7 C 0.3698(11) 0.8813(9) 0.1089(7) 0.039(3) Uani 1 1 d .
C8 C 0.3947(11) 0.8468(10) 0.0336(8) 0.047(3) Uani 1 1 d .
H8 H 0.3669 0.8822 -0.0113 0.056 Uiso 1 1 calc R
C9 C 0.4609(11) 0.7600(9) 0.0234(8) 0.042(3) Uani 1 1 d .
H9 H 0.4783 0.7368 -0.0282 0.050 Uiso 1 1 calc R
C10 C 0.3552(11) 1.0763(9) 0.1713(7) 0.037(3) Uani 1 1 d .
C11 C 0.4643(12) 1.0733(11) 0.1582(8) 0.049(4) Uani 1 1 d .
H11 H 0.4994 1.0240 0.1259 0.059 Uiso 1 1 calc R
C12 C 0.5242(13) 1.1428(11) 0.1924(8) 0.052(4) Uani 1 1 d .
H12 H 0.5993 1.1419 0.1829 0.063 Uiso 1 1 calc R
C13 C 0.4704(15) 1.2127(11) 0.2405(9) 0.058(4) Uani 1 1 d .
H13 H 0.5096 1.2598 0.2644 0.069 Uiso 1 1 calc R
C14 C 0.3625(16) 1.2149(11) 0.2540(11) 0.069(5) Uani 1 1 d .
H14 H 0.3264 1.2636 0.2864 0.082 Uiso 1 1 calc R
C15 C 0.3056(12) 1.1444(9) 0.2192(9) 0.049(4) Uani 1 1 d .
H15 H 0.2308 1.1444 0.2295 0.059 Uiso 1 1 calc R
C16 C 0.2441(12) 1.0347(11) 0.0294(9) 0.054(4) Uani 1 1 d U
C17 C 0.2962(13) 1.1055(12) -0.0124(9) 0.058(4) Uani 1 1 d U
H17 H 0.3491 1.1367 0.0144 0.070 Uiso 1 1 calc R
C18 C 0.2780(16) 1.1325(14) -0.0863(11) 0.079(5) Uani 1 1 d U
H18 H 0.3227 1.1749 -0.1138 0.095 Uiso 1 1 calc R
C19 C 0.1928(18) 1.0980(17) -0.1223(13) 0.094(6) Uani 1 1 d U
H19 H 0.1728 1.1230 -0.1731 0.113 Uiso 1 1 calc R
C20 C 0.1362(16) 1.0282(15) -0.0864(11) 0.083(6) Uani 1 1 d U
H20 H 0.0821 0.9998 -0.1139 0.100 Uiso 1 1 calc R
C21 C 0.1592(14) 0.9988(14) -0.0077(10) 0.070(5) Uani 1 1 d U
H21 H 0.1165 0.9545 0.0196 0.084 Uiso 1 1 calc R
C22 C 0.6574(9) 0.4118(9) 0.2096(7) 0.031(3) Uani 1 1 d .
C23 C 0.7199(11) 0.3243(9) 0.2035(7) 0.037(3) Uani 1 1 d .
H23 H 0.7481 0.3034 0.1535 0.044 Uiso 1 1 calc R
C24 C 0.7416(11) 0.2666(9) 0.2709(7) 0.040(3) Uani 1 1 d .
H24 H 0.7843 0.2062 0.2673 0.048 Uiso 1 1 calc R
C25 C 0.6991(10) 0.2994(9) 0.3443(7) 0.033(3) Uani 1 1 d .
C26 C 0.6377(10) 0.3851(9) 0.3476(7) 0.035(3) Uani 1 1 d .
H26 H 0.6102 0.4072 0.3975 0.043 Uiso 1 1 calc R
C27 C 0.6136(10) 0.4414(9) 0.2814(7) 0.035(3) Uani 1 1 d .
H27 H 0.5675 0.4999 0.2851 0.042 Uiso 1 1 calc R
C28 C 0.6850(11) 0.1041(10) 0.4049(7) 0.041(3) Uani 1 1 d .
C29 C 0.5796(12) 0.0821(11) 0.4196(9) 0.056(4) Uani 1 1 d .
H29 H 0.5298 0.1258 0.4474 0.067 Uiso 1 1 calc R
C30 C 0.5498(15) -0.0070(12) 0.3916(11) 0.069(5) Uani 1 1 d .
H30 H 0.4777 -0.0219 0.3993 0.082 Uiso 1 1 calc R
C31 C 0.617(2) -0.0704(14) 0.3556(12) 0.091(7) Uani 1 1 d .
H31 H 0.5949 -0.1310 0.3393 0.110 Uiso 1 1 calc R
C32 C 0.7221(18) -0.0471(14) 0.3416(14) 0.097(8) Uani 1 1 d .
H32 H 0.7719 -0.0933 0.3166 0.116 Uiso 1 1 calc R
C33 C 0.7558(14) 0.0429(12) 0.3636(11) 0.066(5) Uani 1 1 d .
H33 H 0.8257 0.0604 0.3502 0.079 Uiso 1 1 calc R
C34 C 0.8661(11) 0.2131(9) 0.4408(7) 0.036(3) Uani 1 1 d U
C35 C 0.9245(16) 0.2834(14) 0.4092(12) 0.080(5) Uani 1 1 d U
H35 H 0.8902 0.3381 0.3818 0.096 Uiso 1 1 calc R
C36 C 1.0408(17) 0.2744(15) 0.4175(13) 0.088(6) Uani 1 1 d U
H36 H 1.0828 0.3227 0.3950 0.106 Uiso 1 1 calc R
C37 C 1.0875(16) 0.1979(14) 0.4570(11) 0.078(5) Uani 1 1 d U
H37 H 1.1634 0.1870 0.4575 0.093 Uiso 1 1 calc R
C38 C 1.0234(14) 0.1331(13) 0.4981(11) 0.070(5) Uani 1 1 d U
H38 H 1.0554 0.0839 0.5324 0.084 Uiso 1 1 calc R
C39 C 0.9163(13) 0.1412(11) 0.4886(9) 0.057(4) Uani 1 1 d U
H39 H 0.8742 0.0962 0.5157 0.068 Uiso 1 1 calc R
C40 C 0.6977(10) 0.4680(8) -0.0741(7) 0.033(3) Uani 1 1 d .
C41 C 0.7420(11) 0.3753(9) -0.0840(7) 0.039(3) Uani 1 1 d .
H41 H 0.7465 0.3309 -0.0402 0.047 Uiso 1 1 calc R
C42 C 0.7809(10) 0.3448(9) -0.1579(6) 0.033(3) Uani 1 1 d .
H42 H 0.8115 0.2796 -0.1642 0.040 Uiso 1 1 calc R
C43 C 0.7754(10) 0.4086(9) -0.2222(7) 0.035(3) Uani 1 1 d .
C44 C 0.7310(13) 0.5028(9) -0.2118(7) 0.047(4) Uani 1 1 d .
H44 H 0.7280 0.5477 -0.2553 0.056 Uiso 1 1 calc R
C45 C 0.6907(13) 0.5331(10) -0.1385(8) 0.049(4) Uani 1 1 d .
H45 H 0.6586 0.5978 -0.1322 0.059 Uiso 1 1 calc R
C46 C 0.9752(10) 0.3728(9) -0.3038(7) 0.034(3) Uani 1 1 d U
C47 C 1.0446(12) 0.2973(10) -0.3244(9) 0.050(4) Uani 1 1 d U
H47 H 1.0204 0.2402 -0.3461 0.060 Uiso 1 1 calc R
C48 C 1.1539(13) 0.3049(11) -0.3131(9) 0.055(4) Uani 1 1 d U
H48 H 1.2042 0.2522 -0.3278 0.066 Uiso 1 1 calc R
C49 C 1.1899(12) 0.3862(11) -0.2816(9) 0.055(4) Uani 1 1 d U
H49 H 1.2642 0.3905 -0.2742 0.066 Uiso 1 1 calc R
C50 C 1.1151(16) 0.4628(14) -0.2603(12) 0.081(5) Uani 1 1 d U
H50 H 1.1380 0.5197 -0.2374 0.097 Uiso 1 1 calc R
C51 C 1.0075(13) 0.4559(12) -0.2727(10) 0.059(4) Uani 1 1 d U
H51 H 0.9564 0.5087 -0.2597 0.070 Uiso 1 1 calc R
C52 C 0.7893(10) 0.4531(9) -0.3917(7) 0.032(3) Uani 1 1 d U
C53 C 0.8604(12) 0.4707(11) -0.4513(9) 0.058(4) Uani 1 1 d U
H53 H 0.9314 0.4404 -0.4504 0.070 Uiso 1 1 calc R
C54 C 0.8286(14) 0.5330(13) -0.5131(10) 0.070(5) Uani 1 1 d U
H54 H 0.8780 0.5455 -0.5549 0.084 Uiso 1 1 calc R
C55 C 0.7243(11) 0.5776(10) -0.5145(9) 0.048(3) Uani 1 1 d U
H55 H 0.7031 0.6235 -0.5551 0.058 Uiso 1 1 calc R
C56 C 0.6561(11) 0.5546(10) -0.4585(8) 0.042(3) Uani 1 1 d U
H56 H 0.5839 0.5818 -0.4606 0.050 Uiso 1 1 calc R
C57 C 0.6867(11) 0.4910(10) -0.3957(8) 0.045(3) Uani 1 1 d U
H57 H 0.6356 0.4747 -0.3563 0.053 Uiso 1 1 calc R

loop_
_atom_site_aniso_label
_atom_site_aniso_U_11
_atom_site_aniso_U_22
_atom_site_aniso_U_33
_atom_site_aniso_U_23
_atom_site_aniso_U_13
_atom_site_aniso_U_12
Au1 0.0495(3) 0.0405(3) 0.0332(3) 0.0053(2) -0.0029(2) -0.0030(2)
Au2 0.0413(3) 0.0402(3) 0.0200(2) 0.00536(18) -0.00254(19) 0.0057(2)
Au3 0.0382(3) 0.0313(3) 0.0259(2) 0.00387(18) -0.00641(19) -0.00077(19)
Cl1 0.060(2) 0.069(2) 0.039(2) 0.0103(17) 0.0037(17) 0.0017(19)
Cl2 0.0470(19) 0.0484(19) 0.0260(16) 0.0040(13) 0.0033(13) 0.0076(14)
Cl3 0.057(2) 0.0352(17) 0.0383(18) 0.0046(13) -0.0101(15) -0.0075(15)
P1 0.050(2) 0.041(2) 0.0318(19) 0.0058(14) -0.0051(15) -0.0066(16)
P2 0.0382(19) 0.0389(19) 0.0310(18) 0.0035(14) -0.0016(14) 0.0007(14)
P3 0.0390(18) 0.0355(17) 0.0189(15) 0.0025(12) -0.0029(13) -0.0021(14)
N1 0.044(6) 0.044(6) 0.020(5) 0.007(4) -0.005(4) -0.009(5)
N2 0.056(7) 0.033(6) 0.023(5) 0.004(4) -0.001(5) -0.009(5)
N3 0.050(7) 0.043(6) 0.022(5) -0.001(4) 0.001(5) -0.004(5)
C1 0.037(7) 0.042(8) 0.044(8) 0.004(6) -0.005(6) -0.011(6)
C2 0.037(7) 0.043(8) 0.022(6) 0.002(5) -0.006(5) -0.015(6)
C3 0.019(6) 0.045(7) 0.024(6) -0.007(5) 0.008(5) -0.001(5)
C4 0.041(8) 0.055(9) 0.040(8) -0.007(6) 0.007(6) -0.015(7)
C5 0.039(7) 0.045(8) 0.029(7) 0.008(5) -0.007(5) 0.002(6)
C6 0.052(8) 0.046(8) 0.016(6) 0.003(5) 0.009(5) -0.009(6)
C7 0.047(8) 0.038(7) 0.033(7) 0.006(5) -0.003(6) -0.013(6)
C8 0.053(9) 0.055(9) 0.032(8) 0.010(6) -0.019(6) -0.001(7)
C9 0.051(9) 0.040(8) 0.032(7) 0.001(6) 0.004(6) 0.002(6)
C10 0.056(9) 0.029(7) 0.027(7) 0.006(5) -0.011(6) 0.000(6)
C11 0.057(10) 0.055(9) 0.037(8) -0.006(6) -0.002(7) -0.012(7)
C12 0.051(9) 0.069(11) 0.038(8) 0.003(7) -0.005(7) -0.010(8)
C13 0.083(13) 0.042(9) 0.052(10) 0.011(7) -0.027(9) -0.019(8)
C14 0.091(15) 0.031(8) 0.084(13) 0.002(8) -0.009(10) -0.003(8)
C15 0.054(9) 0.032(8) 0.061(10) 0.000(6) -0.007(7) -0.005(6)
C16 0.049(7) 0.063(7) 0.050(7) -0.007(6) -0.013(6) 0.001(6)
C17 0.057(7) 0.069(8) 0.052(7) 0.018(6) -0.010(6) -0.028(6)
C18 0.076(9) 0.094(9) 0.072(9) 0.016(7) -0.011(7) -0.032(7)
C19 0.097(10) 0.115(10) 0.073(9) 0.018(8) -0.011(8) -0.023(8)
C20 0.077(9) 0.105(9) 0.071(9) 0.016(7) -0.014(7) -0.032(8)
C21 0.066(8) 0.088(9) 0.060(8) 0.009(7) -0.010(7) -0.031(7)
C22 0.032(7) 0.042(7) 0.021(6) 0.008(5) -0.005(5) -0.010(5)
C23 0.051(8) 0.039(7) 0.020(6) 0.007(5) 0.006(5) -0.002(6)
C24 0.055(9) 0.034(7) 0.030(7) 0.006(5) -0.002(6) -0.003(6)
C25 0.036(7) 0.036(7) 0.029(7) 0.004(5) 0.001(5) -0.005(5)
C26 0.049(8) 0.038(7) 0.020(6) -0.001(5) -0.004(5) -0.004(6)
C27 0.044(8) 0.036(7) 0.024(6) 0.005(5) 0.008(5) -0.002(6)
C28 0.043(8) 0.053(8) 0.027(7) 0.004(6) 0.001(6) 0.001(6)
C29 0.050(10) 0.058(10) 0.060(10) 0.019(8) -0.007(7) -0.009(7)
C30 0.076(12) 0.055(11) 0.081(13) 0.010(9) -0.019(10) -0.039(9)
C31 0.14(2) 0.061(12) 0.081(14) -0.037(10) 0.030(14) -0.054(13)
C32 0.103(17) 0.062(12) 0.128(19) -0.040(12) 0.043(14) -0.031(12)
C33 0.055(10) 0.058(10) 0.087(13) -0.020(9) 0.010(9) -0.014(8)
C34 0.045(6) 0.031(6) 0.031(6) 0.004(4) -0.004(5) 0.000(5)
C35 0.077(9) 0.075(9) 0.088(9) 0.024(7) -0.021(7) -0.007(7)
C36 0.081(9) 0.084(9) 0.100(10) 0.025(8) -0.005(8) -0.018(8)
C37 0.062(8) 0.086(9) 0.082(9) 0.014(7) 0.000(7) 0.005(7)
C38 0.063(8) 0.069(8) 0.075(8) 0.016(7) -0.002(7) -0.001(7)
C39 0.056(7) 0.056(7) 0.056(7) 0.005(6) -0.008(6) 0.011(6)
C40 0.049(8) 0.030(7) 0.021(6) -0.002(5) -0.002(5) -0.004(5)
C41 0.059(9) 0.040(8) 0.021(6) 0.004(5) -0.004(6) -0.010(6)
C42 0.045(8) 0.032(7) 0.020(6) 0.006(5) -0.006(5) 0.006(5)
C43 0.046(8) 0.036(7) 0.024(6) -0.001(5) 0.001(5) -0.010(6)
C44 0.086(11) 0.034(7) 0.019(6) 0.008(5) -0.008(6) 0.002(7)
C45 0.081(11) 0.034(8) 0.030(7) 0.001(6) -0.003(7) -0.001(7)
C46 0.037(6) 0.032(6) 0.033(6) 0.003(5) -0.001(5) -0.005(5)
C47 0.056(7) 0.039(6) 0.056(7) 0.012(5) -0.002(6) -0.006(6)
C48 0.057(7) 0.042(7) 0.065(8) 0.004(6) 0.008(6) 0.002(6)
C49 0.042(7) 0.062(7) 0.062(8) 0.003(6) -0.003(6) -0.009(6)
C50 0.079(9) 0.079(9) 0.087(9) -0.017(7) -0.006(7) -0.014(7)
C51 0.046(7) 0.057(7) 0.073(8) -0.015(6) -0.003(6) -0.007(6)
C52 0.035(6) 0.036(6) 0.025(5) 0.007(4) 0.002(4) -0.003(5)
C53 0.045(7) 0.070(8) 0.055(7) 0.024(6) 0.001(6) 0.015(6)
C54 0.063(8) 0.086(8) 0.057(8) 0.041(7) 0.001(6) 0.010(7)
C55 0.036(6) 0.055(7) 0.053(7) 0.020(6) 0.001(5) -0.003(5)
C56 0.040(6) 0.047(6) 0.037(6) 0.009(5) -0.015(5) 0.005(5)
C57 0.049(7) 0.048(7) 0.036(6) 0.008(5) 0.003(5) -0.004(5)

loop_
_atom_type_symbol
_atom_type_description
_atom_type_scat_dispersion_real
_atom_type_scat_dispersion_imag
_atom_type_scat_source
C C 0.0033 0.0016 'International Tables Vol C Tables 4.2.6.8 and 6.1.1.4'
H H 0.0000 0.0000 'International Tables Vol C Tables 4.2.6.8 and 6.1.1.4'
N N 0.0061 0.0033 'International Tables Vol C Tables 4.2.6.8 and 6.1.1.4'
P P 0.1023 0.0942 'International Tables Vol C Tables 4.2.6.8 and 6.1.1.4'
Cl Cl 0.1484 0.1585 'International Tables Vol C Tables 4.2.6.8 and 6.1.1.4'
Au Au -2.0133 8.8022 'International Tables Vol C Tables 4.2.6.8 and 6.1.1.4'

loop_
_geom_angle_atom_site_label_1
_geom_angle_atom_site_label_2
_geom_angle_atom_site_label_3
_geom_angle
_geom_angle_site_symmetry_3
P1 Au1 Cl1 173.64(14) .
P2 Au2 Cl2 172.24(12) .
P2 Au2 Au3 95.60(9) 1_556
Cl2 Au2 Au3 90.59(8) 1_556
P3 Au3 Cl3 177.13(12) .
P3 Au3 Au2 96.94(8) 1_554
Cl3 Au3 Au2 80.89(8) 1_554
C16 P1 C7 104.7(7) .
C16 P1 C10 107.0(6) .
C7 P1 C10 105.1(6) .
C16 P1 Au1 114.1(5) .
C7 P1 Au1 114.5(4) .
C10 P1 Au1 110.7(5) .
C28 P2 C34 107.2(6) .
C28 P2 C25 104.5(6) .
C34 P2 C25 103.1(6) .
C28 P2 Au2 109.1(4) .
C34 P2 Au2 119.4(4) .
C25 P2 Au2 112.5(4) .
C43 P3 C52 106.7(6) .
C43 P3 C46 102.0(6) .
C52 P3 C46 105.9(6) .
C43 P3 Au3 111.8(4) .
C52 P3 Au3 113.4(4) .
C46 P3 Au3 116.1(4) .
C2 N1 C1 114.7(11) .
C2 N2 C3 114.6(10) .
C1 N3 C3 115.9(11) .
N1 C1 N3 125.3(12) .
N1 C1 C4 117.2(12) .
N3 C1 C4 117.4(12) .
N1 C2 N2 126.2(11) .
N1 C2 C22 115.6(10) .
N2 C2 C22 118.1(11) .
N3 C3 N2 123.1(10) .
N3 C3 C40 118.9(11) .
N2 C3 C40 117.9(10) .
C9 C4 C5 120.7(13) .
C9 C4 C1 121.6(12) .
C5 C4 C1 117.6(13) .
C6 C5 C4 120.2(12) .
C6 C5 H5 119.9 .
C4 C5 H5 119.9 .
C5 C6 C7 119.7(12) .
C5 C6 H6 120.1 .
C7 C6 H6 120.1 .
C8 C7 C6 119.4(12) .
C8 C7 P1 122.2(10) .
C6 C7 P1 118.4(10) .
C7 C8 C9 120.3(12) .
C7 C8 H8 119.9 .
C9 C8 H8 119.9 .
C4 C9 C8 119.7(13) .
C4 C9 H9 120.1 .
C8 C9 H9 120.1 .
C15 C10 C11 119.9(13) .
C15 C10 P1 119.3(11) .
C11 C10 P1 120.8(10) .
C10 C11 C12 120.4(14) .
C10 C11 H11 119.8 .
C12 C11 H11 119.8 .
C13 C12 C11 118.2(15) .
C13 C12 H12 120.9 .
C11 C12 H12 120.9 .
C14 C13 C12 121.3(15) .
C14 C13 H13 119.4 .
C12 C13 H13 119.4 .
C13 C14 C15 118.9(16) .
C13 C14 H14 120.5 .
C15 C14 H14 120.5 .
C10 C15 C14 121.3(15) .
C10 C15 H15 119.4 .
C14 C15 H15 119.4 .
C21 C16 C17 116.2(15) .
C21 C16 P1 118.1(13) .
C17 C16 P1 125.7(11) .
C18 C17 C16 124.9(16) .
C18 C17 H17 117.5 .
C16 C17 H17 117.5 .
C17 C18 C19 118.3(18) .
C17 C18 H18 120.9 .
C19 C18 H18 120.9 .
C20 C19 C18 121(2) .
C20 C19 H19 119.6 .
C18 C19 H19 119.6 .
C19 C20 C21 119.2(18) .
C19 C20 H20 120.4 .
C21 C20 H20 120.4 .
C16 C21 C20 119.8(17) .
C16 C21 H21 120.1 .
C20 C21 H21 120.1 .
C27 C22 C23 120.6(11) .
C27 C22 C2 120.8(11) .
C23 C22 C2 118.6(11) .
C22 C23 C24 119.9(12) .
C22 C23 H23 120.1 .
C24 C23 H23 120.1 .
C23 C24 C25 118.9(12) .
C23 C24 H24 120.6 .
C25 C24 H24 120.6 .
C26 C25 C24 119.4(11) .
C26 C25 P2 121.0(9) .
C24 C25 P2 119.6(9) .
C25 C26 C27 122.3(12) .
C25 C26 H26 118.9 .
C27 C26 H26 118.9 .
C26 C27 C22 118.9(12) .
C26 C27 H27 120.5 .
C22 C27 H27 120.5 .
C33 C28 C29 121.4(14) .
C33 C28 P2 120.1(11) .
C29 C28 P2 118.2(11) .
C28 C29 C30 117.5(16) .
C28 C29 H29 121.2 .
C30 C29 H29 121.2 .
C31 C30 C29 122.9(17) .
C31 C30 H30 118.5 .
C29 C30 H30 118.5 .
C30 C31 C32 118.6(16) .
C30 C31 H31 120.7 .
C32 C31 H31 120.7 .
C31 C32 C33 121.6(18) .
C31 C32 H32 119.2 .
C33 C32 H32 119.2 .
C28 C33 C32 117.7(16) .
C28 C33 H33 121.2 .
C32 C33 H33 121.2 .
C35 C34 C39 118.8(15) .
C35 C34 P2 120.7(11) .
C39 C34 P2 119.9(11) .
C34 C35 C36 119.4(16) .
C34 C35 H35 120.3 .
C36 C35 H35 120.3 .
C37 C36 C35 119.5(19) .
C37 C36 H36 120.2 .
C35 C36 H36 120.2 .
C36 C37 C38 119.5(19) .
C36 C37 H37 120.3 .
C38 C37 H37 120.3 .
C39 C38 C37 119.9(17) .
C39 C38 H38 120.1 .
C37 C38 H38 120.1 .
C38 C39 C34 122.0(16) .
C38 C39 H39 119.0 .
C34 C39 H39 119.0 .
C41 C40 C45 119.7(12) .
C41 C40 C3 121.0(11) .
C45 C40 C3 119.3(11) .
C40 C41 C42 120.5(11) .
C40 C41 H41 119.7 .
C42 C41 H41 119.7 .
C43 C42 C41 120.4(11) .
C43 C42 H42 119.8 .
C41 C42 H42 119.8 .
C44 C43 C42 118.8(11) .
C44 C43 P3 124.0(9) .
C42 C43 P3 117.1(9) .
C43 C44 C45 120.9(11) .
C43 C44 H44 119.6 .
C45 C44 H44 119.6 .
C44 C45 C40 119.6(12) .
C44 C45 H45 120.2 .
C40 C45 H45 120.2 .
C47 C46 C51 122.3(13) .
C47 C46 P3 118.7(10) .
C51 C46 P3 118.9(10) .
C46 C47 C48 118.2(14) .
C46 C47 H47 120.9 .
C48 C47 H47 120.9 .
C49 C48 C47 121.6(14) .
C49 C48 H48 119.2 .
C47 C48 H48 119.2 .
C48 C49 C50 118.4(15) .
C48 C49 H49 120.8 .
C50 C49 H49 120.8 .
C51 C50 C49 120.0(17) .
C51 C50 H50 120.0 .
C49 C50 H50 120.0 .
C46 C51 C50 119.5(15) .
C46 C51 H51 120.3 .
C50 C51 H51 120.3 .
C57 C52 C53 120.1(12) .
C57 C52 P3 121.4(9) .
C53 C52 P3 117.9(10) .
C52 C53 C54 119.6(14) .
C52 C53 H53 120.2 .
C54 C53 H53 120.2 .
C53 C54 C55 120.3(15) .
C53 C54 H54 119.8 .
C55 C54 H54 119.8 .
C56 C55 C54 118.5(13) .
C56 C55 H55 120.8 .
C54 C55 H55 120.8 .
C55 C56 C57 121.9(13) .
C55 C56 H56 119.1 .
C57 C56 H56 119.1 .
C52 C57 C56 119.4(13) .
C52 C57 H57 120.3 .
C56 C57 H57 120.3 .

loop_
_geom_bond_atom_site_label_1
_geom_bond_atom_site_label_2
_geom_bond_distance
_geom_bond_site_symmetry_2
Au1 P1 2.218(4) .
Au1 Cl1 2.282(4) .
Au2 P2 2.231(3) .
Au2 Cl2 2.304(3) .
Au2 Au3 3.0600(6) 1_556
Au3 P3 2.230(3) .
Au3 Cl3 2.311(3) .
Au3 Au2 3.0600(6) 1_554
P1 C16 1.787(16) .
P1 C7 1.818(14) .
P1 C10 1.823(13) .
P2 C28 1.802(14) .
P2 C34 1.815(13) .
P2 C25 1.827(12) .
P3 C43 1.819(12) .
P3 C52 1.826(12) .
P3 C46 1.835(13) .
N1 C2 1.334(16) .
N1 C1 1.336(16) .
N2 C2 1.338(15) .
N2 C3 1.377(15) .
N3 C1 1.340(16) .
N3 C3 1.347(15) .
C1 C4 1.487(19) .
C2 C22 1.517(16) .
C3 C40 1.444(15) .
C4 C9 1.358(19) .
C4 C5 1.393(17) .
C5 C6 1.383(17) .
C5 H5 0.9500 .
C6 C7 1.399(17) .
C6 H6 0.9500 .
C7 C8 1.388(18) .
C8 C9 1.404(18) .
C8 H8 0.9500 .
C9 H9 0.9500 .
C10 C15 1.351(18) .
C10 C11 1.378(19) .
C11 C12 1.41(2) .
C11 H11 0.9500 .
C12 C13 1.39(2) .
C12 H12 0.9500 .
C13 C14 1.36(2) .
C13 H13 0.9500 .
C14 C15 1.40(2) .
C14 H14 0.9500 .
C15 H15 0.9500 .
C16 C21 1.38(2) .
C16 C17 1.39(2) .
C17 C18 1.32(2) .
C17 H17 0.9500 .
C18 C19 1.37(3) .
C18 H18 0.9500 .
C19 C20 1.36(2) .
C19 H19 0.9500 .
C20 C21 1.41(2) .
C20 H20 0.9500 .
C21 H21 0.9500 .
C22 C27 1.375(16) .
C22 C23 1.381(17) .
C23 C24 1.393(16) .
C23 H23 0.9500 .
C24 C25 1.406(17) .
C24 H24 0.9500 .
C25 C26 1.351(17) .
C26 C27 1.374(16) .
C26 H26 0.9500 .
C27 H27 0.9500 .
C28 C33 1.360(19) .
C28 C29 1.395(19) .
C29 C30 1.41(2) .
C29 H29 0.9500 .
C30 C31 1.31(3) .
C30 H30 0.9500 .
C31 C32 1.40(3) .
C31 H31 0.9500 .
C32 C33 1.40(2) .
C32 H32 0.9500 .
C33 H33 0.9500 .
C34 C35 1.35(2) .
C34 C39 1.381(18) .
C35 C36 1.46(3) .
C35 H35 0.9500 .
C36 C37 1.33(2) .
C36 H36 0.9500 .
C37 C38 1.41(2) .
C37 H37 0.9500 .
C38 C39 1.35(2) .
C38 H38 0.9500 .
C39 H39 0.9500 .
C40 C41 1.357(17) .
C40 C45 1.394(17) .
C41 C42 1.390(16) .
C41 H41 0.9500 .
C42 C43 1.383(16) .
C42 H42 0.9500 .
C43 C44 1.376(17) .
C44 C45 1.385(18) .
C44 H44 0.9500 .
C45 H45 0.9500 .
C46 C47 1.340(18) .
C46 C51 1.366(18) .
C47 C48 1.40(2) .
C47 H47 0.9500 .
C48 C49 1.37(2) .
C48 H48 0.9500 .
C49 C50 1.39(2) .
C49 H49 0.9500 .
C50 C51 1.38(2) .
C50 H50 0.9500 .
C51 H51 0.9500 .
C52 C57 1.348(18) .
C52 C53 1.360(18) .
C53 C54 1.382(19) .
C53 H53 0.9500 .
C54 C55 1.40(2) .
C54 H54 0.9500 .
C55 C56 1.313(19) .
C55 H55 0.9500 .
C56 C57 1.400(17) .
C56 H56 0.9500 .
C57 H57 0.9500 .

loop_
_geom_torsion_atom_site_label_1
_geom_torsion_atom_site_label_2
_geom_torsion_atom_site_label_3
_geom_torsion_atom_site_label_4
_geom_torsion
C6 C7 P1 Au1 -55.5(11)
C26 C25 P2 Au2 8.8(12)
C42 C43 P3 Au3 44.5(11)

loop_
_platon_squeeze_void_nr
_platon_squeeze_void_average_x
_platon_squeeze_void_average_y
_platon_squeeze_void_average_z
_platon_squeeze_void_volume
_platon_squeeze_void_count_electrons
_platon_squeeze_void_content
1 0.000 0.500 0.000 415 164 ' '
2 0.353 0.211 0.468 18 4 ' '
3 0.646 0.789 0.532 18 3 ' '
